data_1561984
loop_
_publ_author_name
'Zhang, Shu-Ming'
'Chen, Yu-Huan'
'Wang, Li-Hua'
'Wang, Gui-Xiang'

_publ_section_title
;
 Two novel azido-copper(II) complexes with 4-(1H-tetrazol-1-yl)
 carboxylate: Synthesis, crystal structure, and magnetism
;
_journal_name_full 'Journal of Solid State Chemistry'
_journal_page_first 201
_journal_page_last 205
_journal_paper_doi 10.1016/j.jssc.2015.02.025
_journal_volume 226
_journal_year 2015
_chemical_formula_sum 'C8 H5 Cu N7 O2'
_chemical_formula_weight 294.73
_space_group_IT_number 2
_space_group_name_Hall '-P 1'
_space_group_name_H-M_alt 'P -1'
_symmetry_cell_setting triclinic
_symmetry_space_group_name_H-M 'P -1'
_atom_sites_solution_hydrogens geom
_atom_sites_solution_primary direct
_atom_sites_solution_secondary difmap
_audit_creation_method SHELXL-97
_cell_angle_alpha 97.33(3)
_cell_angle_beta 106.82(3)
_cell_angle_gamma 112.17(3)
_cell_formula_units_Z 2
_cell_length_a 6.8166(14)
_cell_length_b 8.0452(16)
_cell_length_c 11.276(2)
_cell_measurement_reflns_used 5088
_cell_measurement_temperature 294(2)
_cell_measurement_theta_max 27.5
_cell_measurement_theta_min 3.3
_cell_volume 528.3(3)
_computing_cell_refinement 'Bruker XSCANS'
_computing_data_collection 'Bruker XSCANS'
_computing_data_reduction 'Bruker SHELXTL'
_computing_molecular_graphics 'Bruker SHELXTL'
_computing_publication_material 'Bruker SHELXTL'
_computing_structure_refinement 'SHELXL-97 (Sheldrick, 1997)'
_computing_structure_solution 'SHELXS-97 (Sheldrick, 1990)'
_diffrn_ambient_temperature 294(2)
_diffrn_detector_area_resol_mean 0
_diffrn_measured_fraction_theta_full 0.998
_diffrn_measured_fraction_theta_max 0.998
_diffrn_measurement_device_type 'Bruker P4'
_diffrn_measurement_method '\w scans'
_diffrn_radiation_monochromator graphite
_diffrn_radiation_source 'fine-focus sealed tube'
_diffrn_radiation_type MoK\a
_diffrn_radiation_wavelength 0.71073
_diffrn_reflns_av_R_equivalents 0.0211
_diffrn_reflns_av_sigmaI/netI 0.0275
_diffrn_reflns_limit_h_max 8
_diffrn_reflns_limit_h_min -8
_diffrn_reflns_limit_k_max 10
_diffrn_reflns_limit_k_min -10
_diffrn_reflns_limit_l_max 14
_diffrn_reflns_limit_l_min -14
_diffrn_reflns_number 5613
_diffrn_reflns_theta_full 27.48
_diffrn_reflns_theta_max 27.48
_diffrn_reflns_theta_min 3.30
_diffrn_standards_interval_count 0
_diffrn_standards_interval_time 0
_diffrn_standards_number 0
_exptl_absorpt_coefficient_mu 2.074
_exptl_absorpt_correction_T_max 0.7743
_exptl_absorpt_correction_T_min 0.7066
_exptl_absorpt_correction_type multi-scan
_exptl_absorpt_process_details sadabs
_exptl_crystal_colour green
_exptl_crystal_density_diffrn 1.853
_exptl_crystal_density_method 'not measured'
_exptl_crystal_description block
_exptl_crystal_F_000 294
_exptl_crystal_size_max 0.18
_exptl_crystal_size_mid 0.16
_exptl_crystal_size_min 0.13
_refine_diff_density_max 0.359
_refine_diff_density_min -0.284
_refine_diff_density_rms 0.066
_refine_ls_extinction_method none
_refine_ls_goodness_of_fit_ref 1.090
_refine_ls_hydrogen_treatment mixed
_refine_ls_matrix_type full
_refine_ls_number_parameters 170
_refine_ls_number_reflns 2414
_refine_ls_number_restraints 0
_refine_ls_restrained_S_all 1.090
_refine_ls_R_factor_all 0.0397
_refine_ls_R_factor_gt 0.0295
_refine_ls_shift/su_max 0.000
_refine_ls_shift/su_mean 0.000
_refine_ls_structure_factor_coef Fsqd
_refine_ls_weighting_details 'calc w=1/[\s^2^(Fo^2^)+(0.0274P)^2^+0.4464P] where P=(Fo^2^+2Fc^2^)/3'
_refine_ls_weighting_scheme calc
_refine_ls_wR_factor_gt 0.0678
_refine_ls_wR_factor_ref 0.0710
_reflns_number_gt 2017
_reflns_number_total 2414
_reflns_threshold_expression >2sigma(I)
_cod_data_source_file JSSC-2015-226-201.cif
_cod_data_source_block 1
_cod_depositor_comments
;
The following automatic conversions were performed:

data item '_symmetry_cell_setting' value 'Triclinic' was changed to
'triclinic' in accordance with the built-in table derived from the
CIF Core dictionary named 'cif_core.dic' version 2.4.5 last updated
on 2014-11-21.

Automatic conversion script
Id: cif_fix_values 8369 2020-08-20 11:38:08Z andrius 
;
_cod_original_cell_volume 528.3(2)
_cod_original_sg_symbol_H-M P-1
_cod_database_code 1561984

loop_
_symmetry_equiv_pos_as_xyz
'x, y, z'
'-x, -y, -z'

loop_
_atom_site_label
_atom_site_type_symbol
_atom_site_fract_x
_atom_site_fract_y
_atom_site_fract_z
_atom_site_U_iso_or_equiv
_atom_site_adp_type
_atom_site_occupancy
_atom_site_symmetry_multiplicity
_atom_site_calc_flag
_atom_site_refinement_flags
_atom_site_disorder_assembly
_atom_site_disorder_group
C1 C 0.5061(4) 0.6601(3) 0.3729(2) 0.0230(5) Uani 1 1 d . . .
C2 C 0.7316(5) 0.7009(4) 0.4317(3) 0.0393(7) Uani 1 1 d . . .
H2 H 0.8049 0.6594 0.3855 0.047 Uiso 1 1 calc R . .
C3 C 0.8515(5) 0.8033(4) 0.5590(3) 0.0412(7) Uani 1 1 d . . .
H3 H 1.0043 0.8305 0.5982 0.049 Uiso 1 1 calc R . .
C4 C 0.7423(4) 0.8641(3) 0.6268(2) 0.0256(5) Uani 1 1 d . . .
C5 C 0.5136(5) 0.8181(5) 0.5717(3) 0.0439(8) Uani 1 1 d . . .
H5 H 0.4388 0.8546 0.6192 0.053 Uiso 1 1 calc R . .
C6 C 0.3975(4) 0.7163(4) 0.4441(2) 0.0402(7) Uani 1 1 d . . .
H6 H 0.2434 0.6854 0.4057 0.048 Uiso 1 1 calc R . .
C7 C 0.3841(4) 0.5683(3) 0.2305(2) 0.0221(5) Uani 1 1 d . . .
C8 C 0.8027(5) 1.0440(4) 0.8447(3) 0.0394(7) Uani 1 1 d . . .
Cu1 Cu 0.5000 0.5000 0.0000 0.02138(11) Uani 1 2 d S . .
Cu2 Cu 0.0000 0.5000 0.0000 0.02179(12) Uani 1 2 d S . .
H8 H 0.644(6) 1.001(5) 0.840(3) 0.054(10) Uiso 1 1 d . . .
N1 N 0.8700(4) 0.9847(3) 0.75517(19) 0.0281(5) Uani 1 1 d . . .
N2 N 1.0993(4) 1.0778(3) 0.7981(2) 0.0384(6) Uani 1 1 d . . .
N3 N 1.1613(4) 1.1865(3) 0.9103(2) 0.0352(5) Uani 1 1 d . . .
N4 N 0.9807(4) 1.1694(3) 0.9424(2) 0.0368(6) Uani 1 1 d . . .
N5 N 0.2757(3) 0.6052(3) -0.04424(19) 0.0240(4) Uani 1 1 d . . .
N6 N 0.2651(4) 0.6775(4) -0.1321(2) 0.0386(6) Uani 1 1 d . . .
N7 N 0.2563(6) 0.7462(6) -0.2142(4) 0.0801(12) Uani 1 1 d . . .
O1 O 0.4889(3) 0.5101(3) 0.17381(15) 0.0300(4) Uani 1 1 d . . .
O2 O 0.1900(3) 0.5622(3) 0.18106(15) 0.0308(4) Uani 1 1 d . . .

loop_
_atom_site_aniso_label
_atom_site_aniso_U_11
_atom_site_aniso_U_22
_atom_site_aniso_U_33
_atom_site_aniso_U_23
_atom_site_aniso_U_13
_atom_site_aniso_U_12
C1 0.0246(11) 0.0240(12) 0.0147(10) 0.0017(9) 0.0047(9) 0.0076(10)
C2 0.0346(15) 0.059(2) 0.0222(13) -0.0053(12) 0.0018(11) 0.0302(15)
C3 0.0262(13) 0.059(2) 0.0263(14) -0.0092(13) -0.0062(11) 0.0250(14)
C4 0.0281(12) 0.0257(13) 0.0142(11) 0.0010(9) 0.0022(9) 0.0083(10)
C5 0.0250(13) 0.067(2) 0.0240(13) -0.0089(13) 0.0099(11) 0.0102(14)
C6 0.0207(12) 0.062(2) 0.0206(13) -0.0060(12) 0.0026(10) 0.0101(13)
C7 0.0186(10) 0.0284(13) 0.0152(10) 0.0034(9) 0.0038(9) 0.0086(10)
C8 0.0320(15) 0.0446(17) 0.0249(13) -0.0054(12) 0.0078(12) 0.0064(13)
Cu1 0.0173(2) 0.0327(2) 0.01432(19) 0.00248(16) 0.00398(15) 0.01366(18)
Cu2 0.01398(19) 0.0351(3) 0.01259(19) 0.00052(16) 0.00286(15) 0.01031(18)
N1 0.0280(11) 0.0287(11) 0.0185(10) 0.0011(8) 0.0038(8) 0.0083(9)
N2 0.0244(11) 0.0444(15) 0.0283(12) -0.0095(10) 0.0010(9) 0.0089(10)
N3 0.0290(11) 0.0366(13) 0.0256(11) -0.0073(9) 0.0017(9) 0.0106(10)
N4 0.0310(12) 0.0398(14) 0.0248(11) -0.0066(10) 0.0060(9) 0.0084(10)
N5 0.0193(9) 0.0364(12) 0.0215(10) 0.0103(9) 0.0087(8) 0.0157(9)
N6 0.0290(12) 0.0540(16) 0.0489(15) 0.0265(13) 0.0209(11) 0.0256(12)
N7 0.077(2) 0.127(3) 0.101(3) 0.092(3) 0.059(2) 0.072(2)
O1 0.0305(9) 0.0460(11) 0.0153(8) 0.0022(7) 0.0052(7) 0.0229(9)
O2 0.0204(8) 0.0509(12) 0.0146(8) 0.0000(7) 0.0027(7) 0.0144(8)

loop_
_atom_type_symbol
_atom_type_description
_atom_type_scat_dispersion_real
_atom_type_scat_dispersion_imag
_atom_type_scat_source
C C 0.0033 0.0016 'International Tables Vol C Tables 4.2.6.8 and 6.1.1.4'
H H 0.0000 0.0000 'International Tables Vol C Tables 4.2.6.8 and 6.1.1.4'
N N 0.0061 0.0033 'International Tables Vol C Tables 4.2.6.8 and 6.1.1.4'
O O 0.0106 0.0060 'International Tables Vol C Tables 4.2.6.8 and 6.1.1.4'
Cl Cl 0.1484 0.1585 'International Tables Vol C Tables 4.2.6.8 and 6.1.1.4'
Cu Cu 0.3201 1.2651 'International Tables Vol C Tables 4.2.6.8 and 6.1.1.4'

loop_
_geom_angle_atom_site_label_1
_geom_angle_atom_site_label_2
_geom_angle_atom_site_label_3
_geom_angle
_geom_angle_site_symmetry_1
_geom_angle_site_symmetry_3
C2 C1 C6 118.9(2) . .
C2 C1 C7 120.5(2) . .
C6 C1 C7 120.5(2) . .
C1 C2 C3 120.8(2) . .
C1 C2 H2 119.6 . .
C3 C2 H2 119.6 . .
C4 C3 C2 119.3(2) . .
C4 C3 H3 120.4 . .
C2 C3 H3 120.4 . .
C3 C4 C5 121.0(2) . .
C3 C4 N1 119.7(2) . .
C5 C4 N1 119.2(2) . .
C4 C5 C6 118.7(2) . .
C4 C5 H5 120.7 . .
C6 C5 H5 120.7 . .
C1 C6 C5 121.2(2) . .
C1 C6 H6 119.4 . .
C5 C6 H6 119.4 . .
O1 C7 O2 127.1(2) . .
O1 C7 C1 116.7(2) . .
O2 C7 C1 116.2(2) . .
N4 C8 N1 109.7(3) . .
N4 C8 H8 124.2(19) . .
N1 C8 H8 126(2) . .
O1 Cu1 O1 180.0 . 2_665
O1 Cu1 N5 88.94(8) . 2_665
O1 Cu1 N5 91.06(8) 2_665 2_665
O1 Cu1 N5 91.06(8) . .
O1 Cu1 N5 88.94(8) 2_665 .
N5 Cu1 N5 180.0 2_665 .
O2 Cu2 O2 180.00(13) . 2_565
O2 Cu2 N5 90.59(8) . .
O2 Cu2 N5 89.41(8) 2_565 .
O2 Cu2 N5 89.41(8) . 2_565
O2 Cu2 N5 90.59(8) 2_565 2_565
N5 Cu2 N5 180.00(10) . 2_565
C8 N1 N2 107.6(2) . .
C8 N1 C4 131.2(2) . .
N2 N1 C4 120.8(2) . .
N3 N2 N1 106.2(2) . .
N2 N3 N4 111.4(2) . .
C8 N4 N3 105.2(2) . .
N6 N5 Cu1 118.65(17) . .
N6 N5 Cu2 118.12(16) . .
Cu1 N5 Cu2 118.16(10) . .
N7 N6 N5 179.6(4) . .
C7 O1 Cu1 132.48(16) . .
C7 O2 Cu2 129.57(15) . .

loop_
_geom_bond_atom_site_label_1
_geom_bond_atom_site_label_2
_geom_bond_distance
_geom_bond_site_symmetry_2
C1 C2 1.373(4) .
C1 C6 1.379(3) .
C1 C7 1.509(3) .
C2 C3 1.385(4) .
C2 H2 0.9300 .
C3 C4 1.373(4) .
C3 H3 0.9300 .
C4 C5 1.378(4) .
C4 N1 1.439(3) .
C5 C6 1.385(4) .
C5 H5 0.9300 .
C6 H6 0.9300 .
C7 O1 1.257(3) .
C7 O2 1.257(3) .
C8 N4 1.313(4) .
C8 N1 1.330(3) .
C8 H8 0.99(3) .
Cu1 O1 1.9756(17) .
Cu1 O1 1.9756(17) 2_665
Cu1 N5 1.986(2) 2_665
Cu1 N5 1.986(2) .
Cu2 O2 1.9536(18) .
Cu2 O2 1.9536(18) 2_565
Cu2 N5 1.987(2) .
Cu2 N5 1.987(2) 2_565
N1 N2 1.351(3) .
N2 N3 1.294(3) .
N3 N4 1.345(3) .
N5 N6 1.209(3) .
N6 N7 1.136(4) .

loop_
_geom_torsion_atom_site_label_1
_geom_torsion_atom_site_label_2
_geom_torsion_atom_site_label_3
_geom_torsion_atom_site_label_4
_geom_torsion
_geom_torsion_site_symmetry_1
_geom_torsion_site_symmetry_2
_geom_torsion_site_symmetry_3
_geom_torsion_site_symmetry_4
C6 C1 C2 C3 -2.5(5) . . . .
C7 C1 C2 C3 172.8(3) . . . .
C1 C2 C3 C4 0.1(5) . . . .
C2 C3 C4 C5 2.8(5) . . . .
C2 C3 C4 N1 -174.3(3) . . . .
C3 C4 C5 C6 -3.1(5) . . . .
N1 C4 C5 C6 174.1(3) . . . .
C2 C1 C6 C5 2.2(5) . . . .
C7 C1 C6 C5 -173.1(3) . . . .
C4 C5 C6 C1 0.5(5) . . . .
C2 C1 C7 O1 9.2(4) . . . .
C6 C1 C7 O1 -175.5(3) . . . .
C2 C1 C7 O2 -169.3(3) . . . .
C6 C1 C7 O2 6.0(4) . . . .
N4 C8 N1 N2 -0.5(4) . . . .
N4 C8 N1 C4 -172.9(3) . . . .
C3 C4 N1 C8 -171.0(3) . . . .
C5 C4 N1 C8 11.7(4) . . . .
C3 C4 N1 N2 17.5(4) . . . .
C5 C4 N1 N2 -159.7(3) . . . .
C8 N1 N2 N3 0.6(3) . . . .
C4 N1 N2 N3 173.9(2) . . . .
N1 N2 N3 N4 -0.5(3) . . . .
N1 C8 N4 N3 0.3(4) . . . .
N2 N3 N4 C8 0.1(3) . . . .
O1 Cu1 N5 N6 159.6(2) . . . .
O1 Cu1 N5 N6 -20.4(2) 2_665 . . .
O1 Cu1 N5 Cu2 -46.04(12) . . . .
O1 Cu1 N5 Cu2 133.96(12) 2_665 . . .
O2 Cu2 N5 N6 -147.6(2) . . . .
O2 Cu2 N5 N6 32.4(2) 2_565 . . .
O2 Cu2 N5 Cu1 57.90(11) . . . .
O2 Cu2 N5 Cu1 -122.10(11) 2_565 . . .
O2 C7 O1 Cu1 33.9(4) . . . .
C1 C7 O1 Cu1 -144.39(18) . . . .
N5 Cu1 O1 C7 177.7(2) 2_665 . . .
N5 Cu1 O1 C7 -2.3(2) . . . .
O1 C7 O2 Cu2 -10.8(4) . . . .
C1 C7 O2 Cu2 167.52(16) . . . .
N5 Cu2 O2 C7 -31.6(2) . . . .
N5 Cu2 O2 C7 148.4(2) 2_565 . . .
